data_4341872
loop_
_publ_author_name
'Lin, Qipu'
'Zhang, Zhenyu'
'Bu, Xianhui'
'Feng, Pingyun'

_publ_section_title
;
 Polymorphic Graphene-like Cuprous Germanosulfides with a High Cu-to-Ge
 Ratio and Low Band Gap.
;
_journal_name_full 'Inorganic chemistry'
_journal_page_first 141126065759003
_journal_paper_doi 10.1021/ic502527g
_journal_year 2014
_chemical_formula_moiety 'Cu3 Ge S4'
_chemical_formula_sum 'Cu3 Ge S4'
_chemical_formula_weight 391.50
_chemical_name_systematic
; 
 ? 
;
_space_group_IT_number 15
_symmetry_cell_setting monoclinic
_symmetry_space_group_name_Hall '-C 2yc'
_symmetry_space_group_name_H-M 'C 1 2/c 1'
_atom_sites_solution_primary direct
_atom_sites_solution_secondary difmap
_audit_creation_method SHELXL-97
_cell_angle_alpha 90.00
_cell_angle_beta 116.428(2)
_cell_angle_gamma 90.00
_cell_formula_units_Z 8
_cell_length_a 20.7857(7)
_cell_length_b 7.4656(2)
_cell_length_c 13.1562(5)
_cell_measurement_reflns_used 2341
_cell_measurement_temperature 296(2)
_cell_measurement_theta_max 24.98
_cell_measurement_theta_min 2.19
_cell_volume 1828.20(11)
_computing_cell_refinement 'Bruker SAINT'
_computing_data_collection 'Bruker APEX2'
_computing_data_reduction 'Bruker SAINT'
_computing_molecular_graphics 'Bruker SHELXTL'
_computing_publication_material 'Bruker SHELXTL'
_computing_structure_refinement 'SHELXL-97 (Sheldrick, 1997)'
_computing_structure_solution 'SHELXS-97 (Sheldrick, 1990)'
_diffrn_ambient_temperature 296(2)
_diffrn_measured_fraction_theta_full 0.991
_diffrn_measured_fraction_theta_max 0.991
_diffrn_measurement_device_type 'Bruker APEX-II CCD'
_diffrn_measurement_method '\f and \w scans'
_diffrn_radiation_monochromator graphite
_diffrn_radiation_source 'fine-focus sealed tube'
_diffrn_radiation_type MoK\a
_diffrn_radiation_wavelength 0.71073
_diffrn_reflns_av_R_equivalents 0.0315
_diffrn_reflns_av_sigmaI/netI 0.0299
_diffrn_reflns_limit_h_max 24
_diffrn_reflns_limit_h_min -24
_diffrn_reflns_limit_k_max 8
_diffrn_reflns_limit_k_min -8
_diffrn_reflns_limit_l_max 15
_diffrn_reflns_limit_l_min -15
_diffrn_reflns_number 6378
_diffrn_reflns_theta_full 25.03
_diffrn_reflns_theta_max 25.03
_diffrn_reflns_theta_min 2.19
_diffrn_standards_decay_% none
_diffrn_standards_interval_count none
_diffrn_standards_interval_time 0
_diffrn_standards_number none
_exptl_absorpt_coefficient_mu 10.961
_exptl_absorpt_correction_T_max 0.405
_exptl_absorpt_correction_T_min 0.245
_exptl_absorpt_correction_type empirical
_exptl_crystal_colour yellow
_exptl_crystal_density_diffrn 2.845
_exptl_crystal_density_meas 2.7
_exptl_crystal_density_method 'not measured'
_exptl_crystal_description block
_exptl_crystal_F_000 1274
_exptl_crystal_size_max 0.22
_exptl_crystal_size_mid 0.12
_exptl_crystal_size_min 0.09
_refine_diff_density_max 1.731
_refine_diff_density_min -0.766
_refine_diff_density_rms 0.215
_refine_ls_extinction_coef 0.00005(5)
_refine_ls_extinction_expression Fc^*^=kFc[1+0.001xFc^2^\l^3^/sin(2\q)]^-1/4^
_refine_ls_extinction_method SHELXL
_refine_ls_goodness_of_fit_ref 1.036
_refine_ls_matrix_type full
_refine_ls_number_parameters 74
_refine_ls_number_reflns 1600
_refine_ls_number_restraints 0
_refine_ls_restrained_S_all 1.036
_refine_ls_R_factor_all 0.0484
_refine_ls_R_factor_gt 0.0399
_refine_ls_shift/su_max 0.001
_refine_ls_shift/su_mean 0.000
_refine_ls_structure_factor_coef Fsqd
_refine_ls_weighting_details 'calc w=1/[\s^2^(Fo^2^)+(0.0854P)^2^+0.0000P] where P=(Fo^2^+2Fc^2^)/3'
_refine_ls_weighting_scheme calc
_refine_ls_wR_factor_gt 0.1271
_refine_ls_wR_factor_ref 0.1338
_reflns_number_gt 1098
_reflns_number_total 1600
_reflns_threshold_expression >2sigma(I)
_cod_data_source_file ic502527g_si_002.cif
_cod_data_source_block OCF92
_cod_depositor_comments
;
The following automatic conversions were performed:

'_symmetry_cell_setting' value 'Monoclinic' changed to 'monoclinic'
according to
/home/saulius/struct/COD-crude-data--automatic-downloads/rss-feeds/ACS/lib/dictionaries/cif_core.dic
dictionary named 'cif_core.dic' version 2.4.2 from 2011-04-26.

Automatic conversion script
Id: cif_fix_values 2935 2014-11-11 08:27:57Z andrius 
;
_cod_original_cell_volume 1828.20(10)
_cod_original_sg_symbol_H-M C2/c
_cod_database_code 4341872

loop_
_symmetry_equiv_pos_as_xyz
'x, y, z'
'-x, y, -z+1/2'
'x+1/2, y+1/2, z'
'-x+1/2, y+1/2, -z+1/2'
'-x, -y, -z'
'x, -y, z-1/2'
'-x+1/2, -y+1/2, -z'
'x+1/2, -y+1/2, z-1/2'

loop_
_atom_site_label
_atom_site_type_symbol
_atom_site_fract_x
_atom_site_fract_y
_atom_site_fract_z
_atom_site_U_iso_or_equiv
_atom_site_adp_type
_atom_site_occupancy
_atom_site_symmetry_multiplicity
_atom_site_calc_flag
Ge1 Ge 0.31100(3) -0.00290(4) 0.20631(4) 0.0163(3) Uani 1 1 d
Cu2 Cu 0.29949(4) 0.21663(10) -0.04928(5) 0.0365(3) Uani 1 1 d
Cu4 Cu 0.30454(4) 0.21798(10) 0.45402(5) 0.0422(3) Uani 1 1 d
Cu3 Cu 0.18672(4) 0.00053(5) -0.20399(5) 0.0281(3) Uani 1 1 d
S5 S 0.34516(6) 0.24268(12) 0.14473(9) 0.0198(3) Uani 1 1 d
S6 S 0.35487(8) -0.00164(11) 0.39395(10) 0.0232(4) Uani 1 1 d
S7 S 0.19262(7) -0.00066(10) 0.12609(9) 0.0204(4) Uani 1 1 d
S8 S 0.34666(7) -0.24605(12) 0.14555(10) 0.0207(3) Uani 1 1 d

loop_
_atom_site_aniso_label
_atom_site_aniso_U_11
_atom_site_aniso_U_22
_atom_site_aniso_U_33
_atom_site_aniso_U_23
_atom_site_aniso_U_13
_atom_site_aniso_U_12
Ge1 0.0264(4) 0.0104(4) 0.0153(4) -0.00020(16) 0.0121(3) -0.00037(17)
Cu2 0.0601(5) 0.0263(4) 0.0253(5) 0.0035(2) 0.0211(4) 0.0073(3)
Cu4 0.0775(6) 0.0258(5) 0.0280(5) 0.0043(2) 0.0276(4) 0.0092(3)
Cu3 0.0470(5) 0.0181(5) 0.0288(5) -0.0002(2) 0.0256(4) -0.0005(2)
S5 0.0362(8) 0.0103(6) 0.0179(6) -0.0001(4) 0.0164(6) -0.0027(4)
S6 0.0375(8) 0.0186(7) 0.0156(6) 0.0003(4) 0.0137(6) 0.0002(4)
S7 0.0307(8) 0.0156(6) 0.0194(6) -0.0005(4) 0.0150(5) -0.0002(4)
S8 0.0371(8) 0.0091(6) 0.0215(7) 0.0005(4) 0.0180(6) 0.0020(4)

loop_
_atom_type_symbol
_atom_type_description
_atom_type_scat_dispersion_real
_atom_type_scat_dispersion_imag
_atom_type_scat_source
C C 0.0033 0.0016 'International Tables Vol C Tables 4.2.6.8 and 6.1.1.4'
H H 0.0000 0.0000 'International Tables Vol C Tables 4.2.6.8 and 6.1.1.4'
N N 0.0061 0.0033 'International Tables Vol C Tables 4.2.6.8 and 6.1.1.4'
S S 0.1246 0.1234 'International Tables Vol C Tables 4.2.6.8 and 6.1.1.4'
Cu Cu 0.3201 1.2651 'International Tables Vol C Tables 4.2.6.8 and 6.1.1.4'
Ge Ge 0.1547 1.8001 'International Tables Vol C Tables 4.2.6.8 and 6.1.1.4'

loop_
_geom_angle_atom_site_label_1
_geom_angle_atom_site_label_2
_geom_angle_atom_site_label_3
_geom_angle
_geom_angle_site_symmetry_1
_geom_angle_site_symmetry_3
S7 Ge1 S6 110.56(5) . .
S7 Ge1 S8 108.16(4) . .
S6 Ge1 S8 111.31(4) . .
S7 Ge1 S5 106.63(4) . .
S6 Ge1 S5 111.03(4) . .
S8 Ge1 S5 108.99(5) . .
S6 Cu2 S5 113.74(5) 6 .
S6 Cu2 S7 110.25(4) 6 7
S5 Cu2 S7 108.81(4) . 7
S6 Cu2 S5 122.92(5) 6 7
S5 Cu2 S5 109.22(4) . 7
S7 Cu2 S5 88.59(4) 7 7
S6 Cu2 Cu3 74.98(4) 6 .
S5 Cu2 Cu3 130.33(4) . .
S7 Cu2 Cu3 113.17(4) 7 .
S5 Cu2 Cu3 48.49(3) 7 .
S6 Cu2 Cu2 145.21(6) 6 7
S5 Cu2 Cu2 61.17(4) . 7
S7 Cu2 Cu2 103.37(5) 7 7
S5 Cu2 Cu2 48.05(3) 7 7
Cu3 Cu2 Cu2 83.96(4) . 7
S6 Cu4 S8 116.23(5) . 6_556
S6 Cu4 S7 112.35(4) . 4
S8 Cu4 S7 109.75(4) 6_556 4
S6 Cu4 Cu3 73.59(4) . 6_556
S8 Cu4 Cu3 128.98(4) 6_556 6_556
S7 Cu4 Cu3 111.12(4) 4 6_556
S6 Cu4 Cu4 142.41(6) . 7_556
S8 Cu4 Cu4 62.22(4) 6_556 7_556
S7 Cu4 Cu4 102.04(5) 4 7_556
Cu3 Cu4 Cu4 80.39(3) 6_556 7_556
S8 Cu3 S5 114.15(5) 7_545 7
S8 Cu3 S7 119.17(4) 7_545 6
S5 Cu3 S7 118.92(4) 7 6
S8 Cu3 Cu2 120.93(4) 7_545 .
S5 Cu3 Cu2 63.09(3) 7 .
S7 Cu3 Cu2 108.35(4) 6 .
S8 Cu3 Cu4 64.88(4) 7_545 6
S5 Cu3 Cu4 120.58(4) 7 6
S7 Cu3 Cu4 107.70(4) 6 6
Cu2 Cu3 Cu4 68.94(3) . 6
Ge1 S5 Cu3 112.17(5) . 7
Ge1 S5 Cu2 106.91(5) . .
Cu3 S5 Cu2 114.31(5) 7 .
Ge1 S5 Cu2 78.16(4) . 7
Cu3 S5 Cu2 68.43(4) 7 7
Cu2 S5 Cu2 70.78(4) . 7
Ge1 S6 Cu4 111.46(5) . .
Ge1 S6 Cu2 110.07(5) . 6_556
Cu4 S6 Cu2 90.93(6) . 6_556
Ge1 S7 Cu3 93.78(5) . 6_556
Ge1 S7 Cu4 87.85(4) . 4_545
Cu3 S7 Cu4 117.27(4) 6_556 4_545
Ge1 S7 Cu2 86.39(4) . 7
Cu3 S7 Cu2 117.14(4) 6_556 7
Cu4 S7 Cu2 125.53(5) 4_545 7
Ge1 S8 Cu3 110.97(5) . 7_545
Ge1 S8 Cu4 107.15(5) . 6
Cu3 S8 Cu4 115.23(5) 7_545 6

loop_
_geom_bond_atom_site_label_1
_geom_bond_atom_site_label_2
_geom_bond_distance
_geom_bond_site_symmetry_2
Ge1 S7 2.2039(13) .
Ge1 S6 2.2186(12) .
Ge1 S8 2.2385(10) .
Ge1 S5 2.2437(10) .
Cu2 S6 2.2857(12) 6
Cu2 S5 2.3016(12) .
Cu2 S7 2.3858(11) 7
Cu2 S5 2.7109(15) 7
Cu2 Cu3 2.8272(10) .
Cu2 Cu2 2.9220(13) 7
Cu4 S6 2.2679(12) .
Cu4 S8 2.2795(13) 6_556
Cu4 S7 2.3626(11) 4
Cu4 Cu3 2.9066(10) 6_556
Cu4 Cu4 3.0454(13) 7_556
Cu3 S8 2.2708(11) 7_545
Cu3 S5 2.2765(10) 7
Cu3 S7 2.2926(12) 6
Cu3 Cu4 2.9066(10) 6
S5 Cu3 2.2765(10) 7
S5 Cu2 2.7109(15) 7
S6 Cu2 2.2857(12) 6_556
S7 Cu3 2.2926(12) 6_556
S7 Cu4 2.3626(11) 4_545
S7 Cu2 2.3858(11) 7
S8 Cu3 2.2708(11) 7_545
S8 Cu4 2.2795(13) 6
